data_4077197
loop_
_publ_author_name
'Le Magu\`eres, P.'
'Lindeman, S. V.'
'Kochi, J. K.'

_publ_section_title
;
 Electron Redistribution of Aromatic Ligands in (Arene)Cr(CO)3Complexes.
 Structural (Bond-Length) Changes as Quantitative Measures
;
_journal_issue 1
_journal_name_full Organometallics
_journal_page_first 115
_journal_paper_doi 10.1021/om000658l
_journal_volume 20
_journal_year 2001
_chemical_compound_source 'chemical synthesis'
_chemical_formula_sum 'C24 H30 Cl6 N O Sb'
_chemical_formula_weight 682.94
_chemical_name_systematic
; 
 1,4:5,8:9,12-Triethyleno-1,2,3,4,5,6,7,8,9,10,11,12-
 dodecahydrotriphenylene / nitrozonium hexachloroantimonate molecular
 complex 1:1
;
_space_group_IT_number 14
_symmetry_cell_setting monoclinic
_symmetry_space_group_name_Hall '-P 2ybc'
_symmetry_space_group_name_H-M 'P 1 21/c 1'
_atom_sites_solution_hydrogens geom
_atom_sites_solution_primary direct
_atom_sites_solution_secondary difmap
_audit_creation_method SHELXL
_cell_angle_alpha 90.00
_cell_angle_beta 101.9670(10)
_cell_angle_gamma 90.00
_cell_formula_units_Z 4
_cell_length_a 11.3172(2)
_cell_length_b 14.0532(3)
_cell_length_c 17.5608(4)
_cell_measurement_reflns_used 8192
_cell_measurement_temperature 123(2)
_cell_measurement_theta_max 33.0
_cell_measurement_theta_min 1.8
_cell_volume 2732.22(10)
_computing_cell_refinement 'SAINT V4.050 (Siemens, 1989-95)'
_computing_data_collection 'SMART V4.050 (Siemens, 1989-95)'
_computing_data_reduction 'SAINT & SADABS (Sheldrick, 1996)'
_computing_molecular_graphics 'XP V5.06 (Siemens, 1996)'
_computing_publication_material 'SHELXL-93 & XCIF V5.05 (Siemens, 1996)'
_computing_structure_refinement 'SHELXL-93 (Sheldrick, 1993)'
_computing_structure_solution 'SHELXS-86 (Sheldrick, 1990)'
_diffrn_ambient_temperature 123(2)
_diffrn_measurement_device 'Siemens SMART'
_diffrn_measurement_method
;
\w-scan, frame range 0.3 deg., hemisphere
;
_diffrn_radiation_monochromator graphite
_diffrn_radiation_source 'normal-focus sealed tube'
_diffrn_radiation_type MoK\a
_diffrn_radiation_wavelength 0.71073
_diffrn_reflns_av_R_equivalents 0.0193
_diffrn_reflns_av_sigmaI/netI 0.0179
_diffrn_reflns_limit_h_max 16
_diffrn_reflns_limit_h_min -17
_diffrn_reflns_limit_k_max 21
_diffrn_reflns_limit_k_min 0
_diffrn_reflns_limit_l_max 26
_diffrn_reflns_limit_l_min 0
_diffrn_reflns_number 26442
_diffrn_reflns_theta_max 33.01
_diffrn_reflns_theta_min 1.84
_diffrn_standards_decay_% 1.0
_diffrn_standards_number 1013
_exptl_absorpt_coefficient_mu 1.616
_exptl_absorpt_correction_T_max 0.565
_exptl_absorpt_correction_T_min 0.446
_exptl_absorpt_correction_type 'empirical (SADABS procedure)'
_exptl_crystal_colour dark
_exptl_crystal_density_diffrn 1.660
_exptl_crystal_density_method none
_exptl_crystal_description prism
_exptl_crystal_F_000 1368
_exptl_crystal_size_max 0.4
_exptl_crystal_size_mid 0.2
_exptl_crystal_size_min 0.15
_refine_diff_density_max 1.251
_refine_diff_density_min -1.161
_refine_diff_density_rms 0.083
_refine_ls_extinction_method none
_refine_ls_goodness_of_fit_all 1.116
_refine_ls_goodness_of_fit_obs 1.079
_refine_ls_hydrogen_treatment
;
riding model with Uiso=1.2Uiso/eq of an adjacent atom
;
_refine_ls_matrix_type full
_refine_ls_number_parameters 306
_refine_ls_number_reflns 9518
_refine_ls_number_restraints 0
_refine_ls_restrained_S_all 1.117
_refine_ls_restrained_S_obs 1.079
_refine_ls_R_factor_all 0.0386
_refine_ls_R_factor_obs 0.0280
_refine_ls_shift/esd_max -0.001
_refine_ls_shift/esd_mean 0.000
_refine_ls_structure_factor_coef Fsqd
_refine_ls_weighting_details 'w=1/[\s^2^(Fo^2^)+(0.0153P)^2^+3.6578P] where P=(Fo^2^+2Fc^2^)/3'
_refine_ls_weighting_scheme calc
_refine_ls_wR_factor_all 0.0642
_refine_ls_wR_factor_obs 0.0567
_reflns_number_observed 8025
_reflns_number_total 9520
_reflns_observed_criterion >2sigma(I)
_cod_data_source_file om000658l.cif
_cod_data_source_block TMT-NO+
_cod_depositor_comments
;
The following automatic conversions were performed:

'_refine_ls_weighting_scheme' value 'calc
w=1/[\s^2^(Fo^2^)+(0.0153P)^2^+3.6578P] where P=(Fo^2^+2Fc^2^)/3' was
changed to 'calc'. New tag '_refine_ls_weighting_details' was
created. The value of the new tag was set to
'w=1/[\s^2^(Fo^2^)+(0.0153P)^2^+3.6578P] where P=(Fo^2^+2Fc^2^)/3'.

Automatic conversion script
Id: cif_fix_values 3143 2015-03-26 13:38:13Z robertas 
;
_cod_original_sg_symbol_H-M P2(1)/c
_cod_database_code 4077197

loop_
_symmetry_equiv_pos_as_xyz
'x, y, z'
'-x, y+1/2, -z+1/2'
'-x, -y, -z'
'x, -y-1/2, z-1/2'

loop_
_atom_site_aniso_label
_atom_site_aniso_U_11
_atom_site_aniso_U_22
_atom_site_aniso_U_33
_atom_site_aniso_U_23
_atom_site_aniso_U_13
_atom_site_aniso_U_12
Sb1 0.01798(5) 0.01614(5) 0.01745(5) 0.00027(4) 0.00533(4) 0.00471(4)
Cl1 0.0364(2) 0.0191(2) 0.0287(2) -0.0044(2) 0.0049(2) 0.0097(2)
Cl2 0.0272(2) 0.0423(3) 0.0233(2) 0.0103(2) 0.0124(2) 0.0081(2)
Cl3 0.0202(2) 0.0612(4) 0.0324(3) 0.0014(2) 0.0108(2) -0.0081(2)
Cl4 0.0596(4) 0.0267(2) 0.0458(3) 0.0078(2) 0.0263(3) 0.0239(2)
Cl5 0.0539(3) 0.0330(2) 0.0172(2) 0.0008(2) 0.0077(2) 0.0152(2)
Cl6 0.0305(3) 0.0371(3) 0.0505(3) -0.0180(3) 0.0070(2) -0.0118(2)
C1 0.0127(6) 0.0130(6) 0.0119(6) 0.0000(5) 0.0043(5) 0.0010(5)
C2 0.0138(6) 0.0106(6) 0.0121(6) 0.0004(5) 0.0034(5) 0.0004(5)
C3 0.0144(6) 0.0112(6) 0.0124(6) 0.0009(5) 0.0047(5) -0.0002(5)
C4 0.0152(7) 0.0136(7) 0.0117(6) -0.0008(5) 0.0048(5) -0.0011(5)
C5 0.0129(6) 0.0117(6) 0.0129(6) -0.0002(5) 0.0036(5) -0.0016(5)
C6 0.0121(6) 0.0124(6) 0.0127(6) 0.0008(5) 0.0046(5) 0.0008(5)
C7 0.0169(7) 0.0139(7) 0.0133(6) -0.0005(5) 0.0079(5) 0.0009(5)
C8 0.0208(8) 0.0156(7) 0.0137(7) 0.0007(5) 0.0038(6) -0.0003(6)
C9 0.0206(8) 0.0165(7) 0.0163(7) 0.0002(6) 0.0025(6) -0.0034(6)
C10 0.0175(7) 0.0095(6) 0.0141(6) -0.0001(5) 0.0048(5) 0.0010(5)
C11 0.0211(8) 0.0146(7) 0.0211(8) 0.0017(6) 0.0075(6) 0.0059(6)
C12 0.0186(7) 0.0176(7) 0.0209(8) -0.0014(6) 0.0092(6) 0.0042(6)
C13 0.0205(7) 0.0116(6) 0.0139(6) -0.0003(5) 0.0080(6) -0.0021(5)
C14 0.0197(8) 0.0155(7) 0.0233(8) -0.0033(6) 0.0106(6) -0.0029(6)
C15 0.0213(8) 0.0149(7) 0.0248(8) -0.0029(6) 0.0117(6) -0.0010(6)
C16 0.0222(7) 0.0136(6) 0.0129(6) -0.0027(5) 0.0086(5) -0.0030(6)
C17 0.0295(9) 0.0196(8) 0.0123(7) -0.0010(6) 0.0050(6) -0.0038(7)
C18 0.0309(9) 0.0155(7) 0.0140(7) 0.0017(6) 0.0063(6) -0.0007(6)
C19 0.0187(7) 0.0115(6) 0.0142(7) -0.0020(5) 0.0048(5) -0.0041(5)
C20 0.0258(8) 0.0134(7) 0.0186(7) -0.0005(6) 0.0074(6) 0.0028(6)
C21 0.0246(8) 0.0152(7) 0.0154(7) 0.0025(6) 0.0056(6) 0.0024(6)
C22 0.0160(7) 0.0135(6) 0.0155(7) 0.0007(5) 0.0077(5) -0.0025(5)
C23 0.0153(7) 0.0247(8) 0.0260(9) -0.0022(7) 0.0074(6) -0.0058(6)
C24 0.0176(8) 0.0260(9) 0.0201(8) -0.0027(6) 0.0025(6) -0.0085(6)
O1 0.031(2) 0.043(2) 0.064(3) 0.021(2) -0.019(2) -0.006(2)
O1A 0.027(2) 0.033(2) 0.100(4) -0.015(2) -0.024(2) 0.0101(15)

loop_
_atom_site_label
_atom_site_type_symbol
_atom_site_fract_x
_atom_site_fract_y
_atom_site_fract_z
_atom_site_U_iso_or_equiv
_atom_site_thermal_displace_type
_atom_site_occupancy
_atom_site_calc_flag
_atom_site_refinement_flags
_atom_site_disorder_group
Sb1 Sb 0.177734(10) 0.248604(9) 0.061781(6) 0.01695(3) Uani 1 d . .
Cl1 Cl 0.26427(5) 0.09860(3) 0.04688(3) 0.02833(10) Uani 1 d . .
Cl2 Cl 0.16905(5) 0.27847(4) -0.07260(3) 0.02991(10) Uani 1 d . .
Cl3 Cl -0.01757(5) 0.18060(5) 0.03217(3) 0.03719(13) Uani 1 d . .
Cl4 Cl 0.08890(6) 0.40003(4) 0.07327(4) 0.04183(15) Uani 1 d . .
Cl5 Cl 0.18764(6) 0.21875(4) 0.19575(3) 0.03465(12) Uani 1 d . .
Cl6 Cl 0.37395(5) 0.31806(4) 0.09300(4) 0.03955(13) Uani 1 d . .
C1 C -0.27704(14) 0.16436(11) 0.20802(9) 0.0123(3) Uani 1 d . .
C2 C -0.33172(14) 0.10057(11) 0.25357(9) 0.0121(3) Uani 1 d . .
C3 C -0.36373(14) 0.13329(11) 0.32241(9) 0.0124(3) Uani 1 d . .
C4 C -0.33605(14) 0.22826(11) 0.34782(9) 0.0132(3) Uani 1 d . .
C5 C -0.27630(14) 0.28925(11) 0.30480(9) 0.0124(3) Uani 1 d . .
C6 C -0.24810(13) 0.25764(11) 0.23389(9) 0.0121(2) Uani 1 d . .
C7 C -0.25731(15) 0.11994(11) 0.13324(9) 0.0140(3) Uani 1 d . .
H7A H -0.22078(15) 0.16685(11) 0.10202(9) 0.017 Uiso 1 calc R .
C8 C -0.3821(2) 0.08520(12) 0.08719(9) 0.0167(3) Uani 1 d . .
H8A H -0.4363(2) 0.14044(12) 0.07254(9) 0.020 Uiso 1 calc R .
H8B H -0.3720(2) 0.05293(12) 0.03884(9) 0.020 Uiso 1 calc R .
C9 C -0.4390(2) 0.01537(12) 0.13770(10) 0.0180(3) Uani 1 d . .
H9A H -0.5177(2) 0.04057(12) 0.14480(10) 0.022 Uiso 1 calc R .
H9B H -0.4533(2) -0.04696(12) 0.11111(10) 0.022 Uiso 1 calc R .
C10 C -0.35320(15) 0.00256(11) 0.21806(9) 0.0135(3) Uani 1 d . .
H10A H -0.38957(15) -0.04071(11) 0.25215(9) 0.016 Uiso 1 calc R .
C11 C -0.2320(2) -0.03762(12) 0.20455(10) 0.0185(3) Uani 1 d . .
H11A H -0.2460(2) -0.09961(12) 0.17740(10) 0.022 Uiso 1 calc R .
H11B H -0.1763(2) -0.04810(12) 0.25529(10) 0.022 Uiso 1 calc R .
C12 C -0.1740(2) 0.03295(12) 0.15490(10) 0.0183(3) Uani 1 d . .
H12A H -0.0943(2) 0.05395(12) 0.18477(10) 0.022 Uiso 1 calc R .
H12B H -0.1616(2) 0.00090(12) 0.10695(10) 0.022 Uiso 1 calc R .
C13 C -0.43194(15) 0.07940(11) 0.37401(9) 0.0147(3) Uani 1 d . .
H13A H -0.44970(15) 0.01289(11) 0.35477(9) 0.018 Uiso 1 calc R .
C14 C -0.5503(2) 0.13497(12) 0.37395(11) 0.0186(3) Uani 1 d . .
H14A H -0.5946(2) 0.10459(12) 0.41052(11) 0.022 Uiso 1 calc R .
H14B H -0.6025(2) 0.13320(12) 0.32122(11) 0.022 Uiso 1 calc R .
C15 C -0.5211(2) 0.23980(12) 0.39858(11) 0.0193(3) Uani 1 d . .
H15A H -0.5569(2) 0.28296(12) 0.35538(11) 0.023 Uiso 1 calc R .
H15B H -0.5563(2) 0.25549(12) 0.44412(11) 0.023 Uiso 1 calc R .
C16 C -0.38225(15) 0.25380(12) 0.41955(9) 0.0155(3) Uani 1 d . .
H16A H -0.36125(15) 0.32102(12) 0.43554(9) 0.019 Uiso 1 calc R .
C17 C -0.3283(2) 0.18382(13) 0.48549(10) 0.0204(3) Uani 1 d . .
H17A H -0.3632(2) 0.19664(13) 0.53172(10) 0.024 Uiso 1 calc R .
H17B H -0.2398(2) 0.19310(13) 0.50047(10) 0.024 Uiso 1 calc R .
C18 C -0.3562(2) 0.07965(12) 0.45804(10) 0.0199(3) Uani 1 d . .
H18A H -0.2798(2) 0.04465(12) 0.45989(10) 0.024 Uiso 1 calc R .
H18B H -0.4015(2) 0.04728(12) 0.49316(10) 0.024 Uiso 1 calc R .
C19 C -0.24097(15) 0.39112(11) 0.32414(9) 0.0146(3) Uani 1 d . .
H19A H -0.26195(15) 0.41057(11) 0.37449(9) 0.018 Uiso 1 calc R .
C20 C -0.3087(2) 0.45297(12) 0.25614(10) 0.0189(3) Uani 1 d . .
H20A H -0.2848(2) 0.52042(12) 0.26541(10) 0.023 Uiso 1 calc R .
H20B H -0.3968(2) 0.44823(12) 0.25312(10) 0.023 Uiso 1 calc R .
C21 C -0.2784(2) 0.41900(12) 0.17838(10) 0.0182(3) Uani 1 d . .
H21A H -0.2413(2) 0.47180(12) 0.15424(10) 0.022 Uiso 1 calc R .
H21B H -0.3535(2) 0.39963(12) 0.14193(10) 0.022 Uiso 1 calc R .
C22 C -0.18965(14) 0.33361(11) 0.19367(9) 0.0144(3) Uani 1 d . .
H22A H -0.17093(14) 0.30929(11) 0.14398(9) 0.017 Uiso 1 calc R .
C23 C -0.0736(2) 0.36797(14) 0.25008(11) 0.0215(3) Uani 1 d . .
H23A H -0.0145(2) 0.31521(14) 0.26054(11) 0.026 Uiso 1 calc R .
H23B H -0.0367(2) 0.42075(14) 0.22583(11) 0.026 Uiso 1 calc R .
C24 C -0.1042(2) 0.40225(14) 0.32748(11) 0.0214(3) Uani 1 d . .
H24A H -0.0581(2) 0.36435(14) 0.37125(11) 0.026 Uiso 1 calc R .
H24B H -0.0807(2) 0.46984(14) 0.33644(11) 0.026 Uiso 1 calc R .
N1 N -0.1481(3) 0.1452(2) 0.3522(2) 0.0160(6) Uiso 0.50 d P 1
O1 O -0.0824(3) 0.1156(3) 0.4023(3) 0.0500(11) Uani 0.50 d P 1
N1A N -0.1336(3) 0.1392(2) 0.3313(2) 0.0181(6) Uiso 0.50 d P 2
O1A O -0.0492(3) 0.0973(3) 0.3466(3) 0.0587(13) Uani 0.50 d P 2

loop_
_atom_type_symbol
_atom_type_description
_atom_type_scat_dispersion_real
_atom_type_scat_dispersion_imag
_atom_type_scat_source
C C 0.0033 0.0016 'International Tables Vol C Tables 4.2.6.8 and 6.1.1.4'
H H 0.0000 0.0000 'International Tables Vol C Tables 4.2.6.8 and 6.1.1.4'
N N 0.0061 0.0033 'International Tables Vol C Tables 4.2.6.8 and 6.1.1.4'
O O 0.0106 0.0060 'International Tables Vol C Tables 4.2.6.8 and 6.1.1.4'
Cl Cl 0.1484 0.1585 'International Tables Vol C Tables 4.2.6.8 and 6.1.1.4'
Sb Sb -0.5866 1.5461 'International Tables Vol C Tables 4.2.6.8 and 6.1.1.4'

loop_
_geom_angle_atom_site_label_1
_geom_angle_atom_site_label_2
_geom_angle_atom_site_label_3
_geom_angle
Cl1 Sb1 Cl3 90.29(2)
Cl1 Sb1 Cl5 90.95(2)
Cl3 Sb1 Cl5 89.80(2)
Cl1 Sb1 Cl2 88.88(2)
Cl3 Sb1 Cl2 90.49(2)
Cl5 Sb1 Cl2 179.66(2)
Cl1 Sb1 Cl4 178.53(2)
Cl3 Sb1 Cl4 89.31(3)
Cl5 Sb1 Cl4 90.46(2)
Cl2 Sb1 Cl4 89.72(2)
Cl1 Sb1 Cl6 90.18(2)
Cl3 Sb1 Cl6 179.29(2)
Cl5 Sb1 Cl6 89.66(2)
Cl2 Sb1 Cl6 90.05(2)
Cl4 Sb1 Cl6 90.24(2)
C6 C1 C2 120.34(13)
C6 C1 C7 126.88(14)
C2 C1 C7 112.78(13)
C6 C1 N1A 77.36(12)
C2 C1 N1A 72.45(12)
C7 C1 N1A 121.22(13)
C6 C1 N1 75.00(11)
C2 C1 N1 67.60(11)
C7 C1 N1 129.35(13)
C3 C2 C1 119.67(14)
C3 C2 C10 127.13(14)
C1 C2 C10 113.16(13)
C3 C2 N1A 79.44(13)
C1 C2 N1A 73.60(12)
C10 C2 N1A 119.07(13)
C3 C2 N1 69.37(12)
C1 C2 N1 80.51(12)
C10 C2 N1 123.76(13)
C2 C3 C4 119.77(14)
C2 C3 C13 127.27(14)
C4 C3 C13 112.91(13)
C2 C3 N1 77.20(12)
C4 C3 N1 73.57(12)
C13 C3 N1 121.93(13)
C2 C3 N1A 68.06(12)
C4 C3 N1A 78.26(12)
C13 C3 N1A 127.98(13)
C5 C4 C3 120.21(14)
C5 C4 C16 126.47(14)
C3 C4 C16 113.25(13)
C5 C4 N1 78.03(12)
C3 C4 N1 72.03(12)
C16 C4 N1 123.08(14)
C5 C4 N1A 73.08(12)
C3 C4 N1A 70.44(11)
C16 C4 N1A 130.98(13)
C4 C5 C6 120.11(14)
C4 C5 C19 126.40(14)
C6 C5 C19 113.44(13)
C4 C5 N1 69.04(12)
C6 C5 N1 79.64(12)
C19 C5 N1 125.39(13)
C4 C5 N1A 76.29(12)
C6 C5 N1A 70.36(12)
C19 C5 N1A 126.56(13)
C1 C6 C5 119.76(13)
C1 C6 C22 127.28(13)
C5 C6 C22 112.95(13)
C1 C6 N1A 70.03(12)
C5 C6 N1A 77.90(12)
C22 C6 N1A 124.57(13)
C1 C6 N1 74.45(11)
C5 C6 N1 68.80(11)
C22 C6 N1 128.89(12)
C1 C7 C12 107.82(13)
C1 C7 C8 107.46(12)
C12 C7 C8 108.81(13)
C9 C8 C7 110.00(13)
C10 C9 C8 109.80(13)
C2 C10 C11 108.92(13)
C2 C10 C9 106.67(13)
C11 C10 C9 108.14(13)
C10 C11 C12 110.15(13)
C7 C12 C11 109.67(13)
C3 C13 C18 108.71(13)
C3 C13 C14 107.21(13)
C18 C13 C14 107.91(13)
C13 C14 C15 110.13(14)
C16 C15 C14 109.49(14)
C4 C16 C17 108.90(14)
C4 C16 C15 106.37(13)
C17 C16 C15 108.71(13)
C16 C17 C18 110.12(14)
C13 C18 C17 109.60(14)
C5 C19 C24 108.78(14)
C5 C19 C20 107.12(13)
C24 C19 C20 107.75(14)
C19 C20 C21 110.01(13)
C20 C21 C22 109.82(13)
C6 C22 C23 108.51(13)
C6 C22 C21 107.31(13)
C23 C22 C21 107.58(14)
C24 C23 C22 110.15(13)
C19 C24 C23 109.87(14)
O1 N1 C3 129.2(3)
O1 N1 C4 130.4(4)
C3 N1 C4 34.40(7)
O1 N1 C2 141.4(3)
C3 N1 C2 33.43(6)
C4 N1 C2 59.83(9)
O1 N1 C5 143.7(4)
C3 N1 C5 59.64(9)
C4 N1 C5 32.93(6)
C2 N1 C5 68.54(10)
O1 N1 C1 159.8(4)
C3 N1 C1 57.71(9)
C4 N1 C1 67.35(9)
C2 N1 C1 31.89(6)
C5 N1 C1 56.07(8)
O1 N1 C6 161.2(3)
C3 N1 C6 67.82(9)
C4 N1 C6 57.32(8)
C2 N1 C6 56.65(8)
C5 N1 C6 31.56(6)
C1 N1 C6 30.55(6)
O1A N1A C2 131.8(3)
O1A N1A C1 132.2(4)
C2 N1A C1 33.96(7)
O1A N1A C6 143.7(4)
C2 N1A C6 59.08(9)
C1 N1A C6 32.61(7)
O1A N1A C3 143.9(4)
C2 N1A C3 32.50(6)
C1 N1A C3 58.29(9)
C6 N1A C3 67.19(9)
O1A N1A C5 159.1(3)
C2 N1A C5 67.66(10)
C1 N1A C5 57.24(9)
C6 N1A C5 31.74(6)
C3 N1A C5 56.02(8)
O1A N1A C4 159.6(4)
C2 N1A C4 57.00(9)
C1 N1A C4 66.59(9)
C6 N1A C4 55.84(8)
C3 N1A C4 31.30(6)
C5 N1A C4 30.63(6)

loop_
_geom_bond_atom_site_label_1
_geom_bond_atom_site_label_2
_geom_bond_distance
Sb1 Cl1 2.3617(5)
Sb1 Cl3 2.3649(5)
Sb1 Cl5 2.3693(5)
Sb1 Cl2 2.3788(5)
Sb1 Cl4 2.3799(5)
Sb1 Cl6 2.3832(6)
C1 C6 1.404(2)
C1 C2 1.425(2)
C1 C7 1.512(2)
C1 N1A 2.448(4)
C1 N1 2.661(4)
C2 C3 1.409(2)
C2 C10 1.511(2)
C2 N1A 2.433(4)
C2 N1 2.494(4)
C3 C4 1.422(2)
C3 C13 1.510(2)
C3 N1 2.394(4)
C3 N1A 2.578(4)
C4 C5 1.405(2)
C4 C16 1.504(2)
C4 N1 2.414(4)
C4 N1A 2.679(4)
C5 C6 1.419(2)
C5 C19 1.506(2)
C5 N1 2.529(4)
C5 N1A 2.638(4)
C6 C22 1.507(2)
C6 N1A 2.541(4)
C6 N1 2.668(4)
C7 C12 1.543(2)
C7 C8 1.553(2)
C8 C9 1.550(2)
C9 C10 1.549(2)
C10 C11 1.547(2)
C11 C12 1.553(2)
C13 C18 1.545(2)
C13 C14 1.550(2)
C14 C15 1.552(2)
C15 C16 1.550(2)
C16 C17 1.545(2)
C17 C18 1.553(2)
C19 C24 1.545(2)
C19 C20 1.546(2)
C20 C21 1.551(2)
C21 C22 1.552(2)
C22 C23 1.549(2)
C23 C24 1.547(3)
N1 O1 1.109(5)
N1A O1A 1.106(5)

loop_
_geom_torsion_atom_site_label_1
_geom_torsion_atom_site_label_2
_geom_torsion_atom_site_label_3
_geom_torsion_atom_site_label_4
_geom_torsion
C6 C1 C2 C3 4.0(2)
C7 C1 C2 C3 -175.62(14)
N1A C1 C2 C3 67.2(2)
N1 C1 C2 C3 59.58(15)
C6 C1 C2 C10 -178.33(14)
C7 C1 C2 C10 2.0(2)
N1A C1 C2 C10 -115.15(15)
N1 C1 C2 C10 -122.77(15)
C6 C1 C2 N1A -63.2(2)
C7 C1 C2 N1A 117.18(15)
N1A C1 C2 N1A 0.0
N1 C1 C2 N1A -7.62(11)
C6 C1 C2 N1 -55.6(2)
C7 C1 C2 N1 124.80(14)
N1A C1 C2 N1 7.62(11)
N1 C1 C2 N1 0.0
C1 C2 C3 C4 -3.0(2)
C10 C2 C3 C4 179.72(15)
N1A C2 C3 C4 61.1(2)
N1 C2 C3 C4 62.4(2)
C1 C2 C3 C13 174.1(2)
C10 C2 C3 C13 -3.2(3)
N1A C2 C3 C13 -121.8(2)
N1 C2 C3 C13 -120.6(2)
C1 C2 C3 N1 -65.3(2)
C10 C2 C3 N1 117.4(2)
N1A C2 C3 N1 -1.24(13)
N1 C2 C3 N1 0.0
C1 C2 C3 N1A -64.10(15)
C10 C2 C3 N1A 118.6(2)
N1A C2 C3 N1A 0.0
N1 C2 C3 N1A 1.24(13)
C2 C3 C4 C5 -0.4(2)
C13 C3 C4 C5 -177.87(14)
N1 C3 C4 C5 63.8(2)
N1A C3 C4 C5 55.6(2)
C2 C3 C4 C16 176.74(14)
C13 C3 C4 C16 -0.7(2)
N1 C3 C4 C16 -119.0(2)
N1A C3 C4 C16 -127.2(2)
C2 C3 C4 N1 -64.2(2)
C13 C3 C4 N1 118.3(2)
N1 C3 C4 N1 0.0
N1A C3 C4 N1 -8.18(11)
C2 C3 C4 N1A -56.0(2)
C13 C3 C4 N1A 126.5(2)
N1 C3 C4 N1A 8.18(11)
N1A C3 C4 N1A 0.0
C3 C4 C5 C6 2.8(2)
C16 C4 C5 C6 -173.91(15)
N1 C4 C5 C6 63.6(2)
N1A C4 C5 C6 57.2(2)
C3 C4 C5 C19 -179.98(15)
C16 C4 C5 C19 3.3(3)
N1 C4 C5 C19 -119.2(2)
N1A C4 C5 C19 -125.6(2)
C3 C4 C5 N1 -60.8(2)
C16 C4 C5 N1 122.5(2)
N1 C4 C5 N1 0.0
N1A C4 C5 N1 -6.37(12)
C3 C4 C5 N1A -54.4(2)
C16 C4 C5 N1A 128.9(2)
N1 C4 C5 N1A 6.37(12)
N1A C4 C5 N1A 0.0
C2 C1 C6 C5 -1.6(2)
C7 C1 C6 C5 177.97(15)
N1A C1 C6 C5 -62.3(2)
N1 C1 C6 C5 -53.74(15)
C2 C1 C6 C22 179.52(15)
C7 C1 C6 C22 -0.9(3)
N1A C1 C6 C22 118.8(2)
N1 C1 C6 C22 127.4(2)
C2 C1 C6 N1A 60.7(2)
C7 C1 C6 N1A -119.7(2)
N1A C1 C6 N1A 0.0
N1 C1 C6 N1A 8.57(10)
C2 C1 C6 N1 52.1(2)
C7 C1 C6 N1 -128.3(2)
N1A C1 C6 N1 -8.57(10)
N1 C1 C6 N1 0.0
C4 C5 C6 C1 -1.8(2)
C19 C5 C6 C1 -179.35(14)
N1 C5 C6 C1 56.4(2)
N1A C5 C6 C1 58.34(15)
C4 C5 C6 C22 177.21(14)
C19 C5 C6 C22 -0.3(2)
N1 C5 C6 C22 -124.55(14)
N1A C5 C6 C22 -122.64(15)
C4 C5 C6 N1A -60.1(2)
C19 C5 C6 N1A 122.32(15)
N1 C5 C6 N1A -1.91(12)
N1A C5 C6 N1A 0.0
C4 C5 C6 N1 -58.2(2)
C19 C5 C6 N1 124.23(15)
N1 C5 C6 N1 0.0
N1A C5 C6 N1 1.91(12)
C6 C1 C7 C12 120.5(2)
C2 C1 C7 C12 -59.9(2)
N1A C1 C7 C12 22.8(2)
N1 C1 C7 C12 19.2(2)
C6 C1 C7 C8 -122.3(2)
C2 C1 C7 C8 57.3(2)
N1A C1 C7 C8 139.94(14)
N1 C1 C7 C8 136.33(15)
C1 C7 C8 C9 -56.7(2)
C12 C7 C8 C9 59.8(2)
C7 C8 C9 C10 0.0(2)
C3 C2 C10 C11 -126.5(2)
C1 C2 C10 C11 56.0(2)
N1A C2 C10 C11 -27.4(2)
N1 C2 C10 C11 -38.0(2)
C3 C2 C10 C9 117.0(2)
C1 C2 C10 C9 -60.5(2)
N1A C2 C10 C9 -143.94(14)
N1 C2 C10 C9 -154.49(14)
C8 C9 C10 C2 57.2(2)
C8 C9 C10 C11 -59.8(2)
C2 C10 C11 C12 -54.7(2)
C9 C10 C11 C12 60.8(2)
C1 C7 C12 C11 57.4(2)
C8 C7 C12 C11 -58.8(2)
C10 C11 C12 C7 -1.2(2)
C2 C3 C13 C18 125.3(2)
C4 C3 C13 C18 -57.5(2)
N1 C3 C13 C18 26.9(2)
N1A C3 C13 C18 35.4(2)
C2 C3 C13 C14 -118.3(2)
C4 C3 C13 C14 58.9(2)
N1 C3 C13 C14 143.29(15)
N1A C3 C13 C14 151.79(15)
C3 C13 C14 C15 -54.8(2)
C18 C13 C14 C15 62.1(2)
C13 C14 C15 C16 -3.0(2)
C5 C4 C16 C17 -125.3(2)
C3 C4 C16 C17 57.8(2)
N1 C4 C16 C17 -25.2(2)
N1A C4 C16 C17 -25.9(2)
C5 C4 C16 C15 117.7(2)
C3 C4 C16 C15 -59.2(2)
N1 C4 C16 C15 -142.25(14)
N1A C4 C16 C15 -142.90(15)
C14 C15 C16 C4 59.2(2)
C14 C15 C16 C17 -57.9(2)
C4 C16 C17 C18 -54.8(2)
C15 C16 C17 C18 60.7(2)
C3 C13 C18 C17 56.7(2)
C14 C13 C18 C17 -59.3(2)
C16 C17 C18 C13 -1.4(2)
C4 C5 C19 C24 125.3(2)
C6 C5 C19 C24 -57.3(2)
N1 C5 C19 C24 36.5(2)
N1A C5 C19 C24 24.9(2)
C4 C5 C19 C20 -118.5(2)
C6 C5 C19 C20 58.9(2)
N1 C5 C19 C20 152.76(15)
N1A C5 C19 C20 141.2(2)
C5 C19 C20 C21 -56.5(2)
C24 C19 C20 C21 60.4(2)
C19 C20 C21 C22 0.0(2)
C1 C6 C22 C23 -123.4(2)
C5 C6 C22 C23 57.6(2)
N1A C6 C22 C23 -33.2(2)
N1 C6 C22 C23 -23.0(2)
C1 C6 C22 C21 120.6(2)
C5 C6 C22 C21 -58.3(2)
N1A C6 C22 C21 -149.22(15)
N1 C6 C22 C21 -139.0(2)
C20 C21 C22 C6 56.6(2)
C20 C21 C22 C23 -60.0(2)
C6 C22 C23 C24 -55.8(2)
C21 C22 C23 C24 60.0(2)
C5 C19 C24 C23 55.4(2)
C20 C19 C24 C23 -60.5(2)
C22 C23 C24 C19 0.2(2)
C2 C3 N1 O1 -126.5(5)
C4 C3 N1 O1 106.7(5)
C13 C3 N1 O1 -0.4(5)
N1A C3 N1 O1 -133.7(10)
C2 C3 N1 C4 126.72(14)
C4 C3 N1 C4 0.0
C13 C3 N1 C4 -107.1(2)
N1A C3 N1 C4 119.5(8)
C2 C3 N1 C2 0.0
C4 C3 N1 C2 -126.72(14)
C13 C3 N1 C2 126.2(2)
N1A C3 N1 C2 -7.2(8)
C2 C3 N1 C5 96.75(11)
C4 C3 N1 C5 -29.96(9)
C13 C3 N1 C5 -137.09(14)
N1A C3 N1 C5 89.6(8)
C2 C3 N1 C1 30.02(9)
C4 C3 N1 C1 -96.69(10)
C13 C3 N1 C1 156.19(14)
N1A C3 N1 C1 22.8(7)
C2 C3 N1 C6 62.61(10)
C4 C3 N1 C6 -64.10(10)
C13 C3 N1 C6 -171.22(13)
N1A C3 N1 C6 55.4(8)
C5 C4 N1 O1 129.3(4)
C3 C4 N1 O1 -103.2(4)
C16 C4 N1 O1 3.3(4)
N1A C4 N1 O1 179.8(12)
C5 C4 N1 C3 -127.55(14)
C3 C4 N1 C3 0.0
C16 C4 N1 C3 106.5(2)
N1A C4 N1 C3 -77.1(9)
C5 C4 N1 C2 -96.83(11)
C3 C4 N1 C2 30.72(9)
C16 C4 N1 C2 137.22(14)
N1A C4 N1 C2 -46.4(9)
C5 C4 N1 C5 0.0
C3 C4 N1 C5 127.55(14)
C16 C4 N1 C5 -126.0(2)
N1A C4 N1 C5 50.5(9)
C5 C4 N1 C1 -62.08(10)
C3 C4 N1 C1 65.48(10)
C16 C4 N1 C1 171.97(14)
N1A C4 N1 C1 -11.6(8)
C5 C4 N1 C6 -29.32(9)
C3 C4 N1 C6 98.23(11)
C16 C4 N1 C6 -155.28(15)
N1A C4 N1 C6 21.1(9)
C3 C2 N1 O1 86.7(6)
C1 C2 N1 O1 -146.5(6)
C10 C2 N1 O1 -34.9(7)
N1A C2 N1 O1 -100.3(10)
C3 C2 N1 C3 0.0
C1 C2 N1 C3 126.81(14)
C10 C2 N1 C3 -121.6(2)
N1A C2 N1 C3 173.1(7)
C3 C2 N1 C4 -31.59(9)
C1 C2 N1 C4 95.22(11)
C10 C2 N1 C4 -153.20(14)
N1A C2 N1 C4 141.5(7)
C3 C2 N1 C5 -67.04(10)
C1 C2 N1 C5 59.77(10)
C10 C2 N1 C5 171.36(13)
N1A C2 N1 C5 106.0(7)
C3 C2 N1 C1 -126.81(14)
C1 C2 N1 C1 0.0
C10 C2 N1 C1 111.6(2)
N1A C2 N1 C1 46.3(7)
C3 C2 N1 C6 -100.17(11)
C1 C2 N1 C6 26.64(8)
C10 C2 N1 C6 138.22(14)
N1A C2 N1 C6 72.9(7)
C4 C5 N1 O1 -84.9(6)
C6 C5 N1 O1 147.1(6)
C19 C5 N1 O1 35.6(6)
N1A C5 N1 O1 136.1(11)
C4 C5 N1 C3 31.27(9)
C6 C5 N1 C3 -96.77(11)
C19 C5 N1 C3 151.75(14)
N1A C5 N1 C3 -107.8(7)
C4 C5 N1 C4 0.0
C6 C5 N1 C4 -128.03(14)
C19 C5 N1 C4 120.5(2)
N1A C5 N1 C4 -139.0(7)
C4 C5 N1 C2 67.27(10)
C6 C5 N1 C2 -60.76(10)
C19 C5 N1 C2 -172.24(14)
N1A C5 N1 C2 -71.8(7)
C4 C5 N1 C1 100.65(11)
C6 C5 N1 C1 -27.38(9)
C19 C5 N1 C1 -138.86(15)
N1A C5 N1 C1 -38.4(7)
C4 C5 N1 C6 128.03(14)
C6 C5 N1 C6 0.0
C19 C5 N1 C6 -111.5(2)
N1A C5 N1 C6 -11.0(7)
C6 C1 N1 O1 -142.2(9)
C2 C1 N1 O1 85.3(9)
C7 C1 N1 O1 -16.5(10)
N1A C1 N1 O1 -37.4(9)
C6 C1 N1 C3 101.08(11)
C2 C1 N1 C3 -31.45(9)
C7 C1 N1 C3 -133.2(2)
N1A C1 N1 C3 -154.2(8)
C6 C1 N1 C4 63.64(10)
C2 C1 N1 C4 -68.89(10)
C7 C1 N1 C4 -170.64(15)
N1A C1 N1 C4 168.4(8)
C6 C1 N1 C2 132.53(14)
C2 C1 N1 C2 0.0
C7 C1 N1 C2 -101.7(2)
N1A C1 N1 C2 -122.7(8)
C6 C1 N1 C5 28.26(9)
C2 C1 N1 C5 -104.27(11)
C7 C1 N1 C5 154.0(2)
N1A C1 N1 C5 133.0(8)
C6 C1 N1 C6 0.0
C2 C1 N1 C6 -132.53(14)
C7 C1 N1 C6 125.7(2)
N1A C1 N1 C6 104.7(8)
C1 C6 N1 O1 138.9(13)
C5 C6 N1 O1 -89.8(12)
C22 C6 N1 O1 13.2(13)
N1A C6 N1 O1 78.6(14)
C1 C6 N1 C3 -63.62(10)
C5 C6 N1 C3 67.72(11)
C22 C6 N1 C3 170.69(14)
N1A C6 N1 C3 -123.9(8)
C1 C6 N1 C4 -100.76(11)
C5 C6 N1 C4 30.58(9)
C22 C6 N1 C4 133.6(2)
N1A C6 N1 C4 -161.1(8)
C1 C6 N1 C2 -27.78(9)
C5 C6 N1 C2 103.56(11)
C22 C6 N1 C2 -153.46(15)
N1A C6 N1 C2 -88.1(7)
C1 C6 N1 C5 -131.34(14)
C5 C6 N1 C5 0.0
C22 C6 N1 C5 103.0(2)
N1A C6 N1 C5 168.4(8)
C1 C6 N1 C1 0.0
C5 C6 N1 C1 131.34(14)
C22 C6 N1 C1 -125.7(2)
N1A C6 N1 C1 -60.3(7)
C3 C2 N1A O1A 127.9(6)
C1 C2 N1A O1A -106.7(6)
C10 C2 N1A O1A 1.1(6)
N1 C2 N1A O1A 121.3(10)
C3 C2 N1A C1 -125.43(14)
C1 C2 N1A C1 0.0
C10 C2 N1A C1 107.8(2)
N1 C2 N1A C1 -132.0(7)
C3 C2 N1A C6 -95.70(11)
C1 C2 N1A C6 29.73(9)
C10 C2 N1A C6 137.51(13)
N1 C2 N1A C6 -102.3(7)
C3 C2 N1A C3 0.0
C1 C2 N1A C3 125.43(14)
C10 C2 N1A C3 -126.8(2)
N1 C2 N1A C3 -6.6(7)
C3 C2 N1A C5 -61.35(10)
C1 C2 N1A C5 64.08(10)
C10 C2 N1A C5 171.86(12)
N1 C2 N1A C5 -68.0(7)
C3 C2 N1A C4 -28.74(9)
C1 C2 N1A C4 96.69(10)
C10 C2 N1A C4 -155.53(13)
N1 C2 N1A C4 -35.3(7)
C6 C1 N1A O1A -126.9(5)
C2 C1 N1A O1A 105.2(5)
C7 C1 N1A O1A -1.2(5)
N1 C1 N1A O1A 159.9(11)
C6 C1 N1A C2 127.87(14)
C2 C1 N1A C2 0.0
C7 C1 N1A C2 -106.5(2)
N1 C1 N1A C2 54.6(8)
C6 C1 N1A C6 0.0
C2 C1 N1A C6 -127.87(14)
C7 C1 N1A C6 125.7(2)
N1 C1 N1A C6 -73.2(8)
C6 C1 N1A C3 96.90(10)
C2 C1 N1A C3 -30.97(8)
C7 C1 N1A C3 -137.42(14)
N1 C1 N1A C3 23.7(8)
C6 C1 N1A C5 29.46(8)
C2 C1 N1A C5 -98.41(11)
C7 C1 N1A C5 155.14(14)
N1 C1 N1A C5 -43.8(8)
C6 C1 N1A C4 62.69(9)
C2 C1 N1A C4 -65.18(10)
C7 C1 N1A C4 -171.63(13)
N1 C1 N1A C4 -10.5(8)
C1 C6 N1A O1A 88.8(5)
C5 C6 N1A O1A -143.0(6)
C22 C6 N1A O1A -33.4(6)
N1 C6 N1A O1A -154.1(11)
C1 C6 N1A C2 -30.93(9)
C5 C6 N1A C2 97.24(11)
C22 C6 N1A C2 -153.09(14)
N1 C6 N1A C2 86.1(7)
C1 C6 N1A C1 0.0
C5 C6 N1A C1 128.17(14)
C22 C6 N1A C1 -122.2(2)
N1 C6 N1A C1 117.1(7)
C1 C6 N1A C3 -66.38(10)
C5 C6 N1A C3 61.80(10)
C22 C6 N1A C3 171.46(14)
N1 C6 N1A C3 50.7(7)
C1 C6 N1A C5 -128.17(14)
C5 C6 N1A C5 0.0
C22 C6 N1A C5 109.7(2)
N1 C6 N1A C5 -11.1(7)
C1 C6 N1A C4 -99.78(11)
C5 C6 N1A C4 28.40(9)
C22 C6 N1A C4 138.06(15)
N1 C6 N1A C4 17.3(7)
C2 C3 N1A O1A -87.2(7)
C4 C3 N1A O1A 143.7(7)
C13 C3 N1A O1A 33.7(7)
N1 C3 N1A O1A 85.2(10)
C2 C3 N1A C2 0.0
C4 C3 N1A C2 -129.08(14)
C13 C3 N1A C2 120.9(2)
N1 C3 N1A C2 172.4(8)
C2 C3 N1A C1 32.34(9)
C4 C3 N1A C1 -96.74(11)
C13 C3 N1A C1 153.25(15)
N1 C3 N1A C1 -155.2(8)
C2 C3 N1A C6 67.82(11)
C4 C3 N1A C6 -61.26(10)
C13 C3 N1A C6 -171.26(14)
N1 C3 N1A C6 -119.7(8)
C2 C3 N1A C5 101.81(11)
C4 C3 N1A C5 -27.27(9)
C13 C3 N1A C5 -137.28(15)
N1 C3 N1A C5 -85.8(8)
C2 C3 N1A C4 129.08(14)
C4 C3 N1A C4 0.0
C13 C3 N1A C4 -110.0(2)
N1 C3 N1A C4 -58.5(8)
C4 C5 N1A O1A -137.1(12)
C6 C5 N1A O1A 93.4(12)
C19 C5 N1A O1A -11.7(13)
N1 C5 N1A O1A -98.1(15)
C4 C5 N1A C2 62.50(11)
C6 C5 N1A C2 -66.94(11)
C19 C5 N1A C2 -172.08(14)
N1 C5 N1A C2 101.6(7)
C4 C5 N1A C1 99.18(11)
C6 C5 N1A C1 -30.26(9)
C19 C5 N1A C1 -135.40(15)
N1 C5 N1A C1 138.3(8)
C4 C5 N1A C6 129.44(14)
C6 C5 N1A C6 0.0
C19 C5 N1A C6 -105.1(2)
N1 C5 N1A C6 168.5(8)
C4 C5 N1A C3 27.85(9)
C6 C5 N1A C3 -101.59(11)
C19 C5 N1A C3 153.27(15)
N1 C5 N1A C3 66.9(7)
C4 C5 N1A C4 0.0
C6 C5 N1A C4 -129.44(14)
C19 C5 N1A C4 125.4(2)
N1 C5 N1A C4 39.1(7)
C5 C4 N1A O1A 136.0(9)
C3 C4 N1A O1A -92.3(9)
C16 C4 N1A O1A 12.0(10)
N1 C4 N1A O1A 8.0(8)
C5 C4 N1A C2 -101.96(12)
C3 C4 N1A C2 29.82(9)
C16 C4 N1A C2 134.1(2)
N1 C4 N1A C2 130.1(9)
C5 C4 N1A C1 -64.77(10)
C3 C4 N1A C1 67.01(10)
C16 C4 N1A C1 171.3(2)
N1 C4 N1A C1 167.3(9)
C5 C4 N1A C6 -29.40(9)
C3 C4 N1A C6 102.38(11)
C16 C4 N1A C6 -153.4(2)
N1 C4 N1A C6 -157.3(9)
C5 C4 N1A C3 -131.78(14)
C3 C4 N1A C3 0.0
C16 C4 N1A C3 104.3(2)
N1 C4 N1A C3 100.3(9)
C5 C4 N1A C5 0.0
C3 C4 N1A C5 131.78(14)
C16 C4 N1A C5 -124.0(2)
N1 C4 N1A C5 -127.9(9)
